data_7706791
loop_
_publ_author_name
'Janas, Zofia'
'Jezierska, Julia'
'Ozarowski, Andrew'
'Bie\'nko, Alina'
'Lis, Tadeusz'
'Jezierski, Adam'
'Krawczyk, Marta'

_publ_section_title
;
 Investigation of vanadium(III) and vanadium(IV) compounds supported by
 the linear diaminebis(phenolate) ligands: correlation between structures
 and magnetic properties.
;
_journal_issue 15
_journal_name_full 'Dalton transactions (Cambridge, England : 2003)'
_journal_page_first 5184
_journal_page_last 5196
_journal_paper_doi 10.1039/d0dt04302h
_journal_volume 50
_journal_year 2021
_chemical_formula_moiety 'C68 H108 N4 O6 V2'
_chemical_formula_sum 'C68 H108 N4 O6 V2'
_chemical_formula_weight 1179.46
_space_group_crystal_system monoclinic
_space_group_IT_number 14
_space_group_name_Hall '-P 2yn'
_space_group_name_H-M_alt 'P 1 21/n 1'
_atom_sites_solution_hydrogens mixed
_audit_creation_method SHELXL-2014/7
_audit_update_record
;
2020-04-15 deposited with the CCDC.	2021-03-05 downloaded from the CCDC.
;
_cell_angle_alpha 90
_cell_angle_beta 112.25(5)
_cell_angle_gamma 90
_cell_formula_units_Z 2
_cell_length_a 20.300(9)
_cell_length_b 8.107(2)
_cell_length_c 22.043(10)
_cell_measurement_reflns_used 5247
_cell_measurement_temperature 150(2)
_cell_measurement_theta_max 27
_cell_measurement_theta_min 3
_cell_volume 3358(3)
_computing_cell_refinement 'CrysAlis RED; Oxford-Diffraction Poland, 2003'
_computing_data_collection 'CrysAlis CCD; Oxford-Diffraction Poland, 2003'
_computing_data_reduction 'CrysAlis RED; Oxford-Diffraction Poland, 2003'
_computing_structure_refinement 'SHELXL-2013 (Sheldrick, 2013)'
_computing_structure_solution 'SHELXS-97 (Sheldrick, 1990)'
_diffrn_ambient_temperature 150(2)
_diffrn_measured_fraction_theta_full 0.998
_diffrn_measured_fraction_theta_max 0.996
_diffrn_measurement_device_type 'Kuma KM4 with ccd camera'
_diffrn_measurement_method '\w scans'
_diffrn_radiation_type MoK\a
_diffrn_radiation_wavelength 0.71073
_diffrn_reflns_av_R_equivalents 0.1151
_diffrn_reflns_av_unetI/netI 0.1012
_diffrn_reflns_Laue_measured_fraction_full 0.998
_diffrn_reflns_Laue_measured_fraction_max 0.996
_diffrn_reflns_limit_h_max 25
_diffrn_reflns_limit_h_min -25
_diffrn_reflns_limit_k_max 7
_diffrn_reflns_limit_k_min -10
_diffrn_reflns_limit_l_max 28
_diffrn_reflns_limit_l_min -26
_diffrn_reflns_number 26589
_diffrn_reflns_point_group_measured_fraction_full 0.998
_diffrn_reflns_point_group_measured_fraction_max 0.996
_diffrn_reflns_theta_full 25.500
_diffrn_reflns_theta_max 27.059
_diffrn_reflns_theta_min 3.019
_diffrn_source 'Enhance (Mo) X-ray Source'
_exptl_absorpt_coefficient_mu 0.329
_exptl_absorpt_correction_T_max 0.982
_exptl_absorpt_correction_T_min 0.916
_exptl_absorpt_correction_type analytical
_exptl_absorpt_process_details
;
CrysAlis RED, Oxford Diffraction Ltd.,
Version 1.171.33.66 (release 28-04-2010 CrysAlis171 .NET)
(compiled Apr 28 2010,14:27:37)
Analytical numeric absorption correction using a multifaceted crystal
                        model based on expressions derived by R.C. Clark & J.S.
(Clark, R. C. & Reid, J. S. (1995). Acta Cryst. A51, 887-897)
;
_exptl_crystal_colour violet
_exptl_crystal_density_diffrn 1.167
_exptl_crystal_description plate
_exptl_crystal_F_000 1276
_exptl_crystal_size_max 0.410
_exptl_crystal_size_mid 0.200
_exptl_crystal_size_min 0.050
_refine_diff_density_max 0.357
_refine_diff_density_min -0.468
_refine_diff_density_rms 0.079
_refine_ls_extinction_method none
_refine_ls_goodness_of_fit_ref 1.031
_refine_ls_hydrogen_treatment constr
_refine_ls_matrix_type full
_refine_ls_number_parameters 398
_refine_ls_number_reflns 7341
_refine_ls_number_restraints 21
_refine_ls_restrained_S_all 1.034
_refine_ls_R_factor_all 0.1247
_refine_ls_R_factor_gt 0.0732
_refine_ls_shift/su_max 0.000
_refine_ls_shift/su_mean 0.000
_refine_ls_structure_factor_coef Fsqd
_refine_ls_weighting_details 'w=1/[\s^2^(Fo^2^)+(0.0875P)^2^] where P=(Fo^2^+2Fc^2^)/3'
_refine_ls_weighting_scheme calc
_refine_ls_wR_factor_gt 0.1636
_refine_ls_wR_factor_ref 0.1961
_reflns_Friedel_coverage 0.000
_reflns_number_gt 4533
_reflns_number_total 7341
_reflns_threshold_expression 'I > 2\s(I)'
_cod_data_source_file d0dt04302h2.cif
_cod_data_source_block 5
_cod_depositor_comments 'Adding full bibliography for 7706786--7706791.cif.'
_cod_original_sg_symbol_H-M 'P 21/n'
_cod_database_code 7706791
_shelx_shelxl_version_number 2014/7
_shelx_space_group_comment
;
The symmetry employed for this shelxl refinement is uniquely defined
by the following loop, which should always be used as a source of
symmetry information in preference to the above space-group names.
They are only intended as comments.
;
_shelx_estimated_absorpt_t_min 0.877
_shelx_estimated_absorpt_t_max 0.984

loop_
_space_group_symop_operation_xyz
'x, y, z'
'-x+1/2, y+1/2, -z+1/2'
'-x, -y, -z'
'x-1/2, -y-1/2, z-1/2'

loop_
_atom_site_label
_atom_site_type_symbol
_atom_site_fract_x
_atom_site_fract_y
_atom_site_fract_z
_atom_site_U_iso_or_equiv
_atom_site_adp_type
_atom_site_occupancy
_atom_site_site_symmetry_order
_atom_site_calc_flag
_atom_site_refinement_flags_posn
_atom_site_refinement_flags_adp
_atom_site_refinement_flags_occupancy
_atom_site_disorder_assembly
_atom_site_disorder_group
V1 V 0.42654(3) 0.52421(6) 0.51194(3) 0.02731(19) Uani 1 1 d . . . . .
O2 O 0.39375(11) 0.6911(3) 0.47289(12) 0.0348(6) Uani 1 1 d . . . . .
O1 O 0.34885(12) 0.3704(3) 0.48193(12) 0.0350(6) Uani 1 1 d . . . . .
O3 O 0.53138(10) 0.5922(2) 0.54587(10) 0.0268(5) Uani 1 1 d . . . . .
C1 C 0.29576(17) 0.3345(4) 0.50115(18) 0.0350(9) Uani 1 1 d . . . . .
C2 C 0.25890(19) 0.1847(4) 0.48238(19) 0.0412(9) Uani 1 1 d . . . . .
H2 H 0.2711 0.1103 0.4550 0.049 Uiso 1 1 calc R U . . .
C3 C 0.2046(2) 0.1447(5) 0.50370(19) 0.0456(10) Uani 1 1 d . . . . .
H3 H 0.1798 0.0437 0.4894 0.055 Uiso 1 1 calc R U . . .
C4 C 0.18467(19) 0.2461(5) 0.54518(19) 0.0434(10) Uani 1 1 d . . . . .
C5 C 0.22198(17) 0.3934(5) 0.56283(19) 0.0396(9) Uani 1 1 d . . . . .
H5 H 0.2104 0.4657 0.5912 0.048 Uiso 1 1 calc R U . . .
C6 C 0.27582(16) 0.4419(4) 0.54127(18) 0.0332(8) Uani 1 1 d . . . . .
C7 C 0.30895(16) 0.6070(4) 0.5585(2) 0.0379(9) Uani 1 1 d . . . . .
H7A H 0.2903 0.6601 0.5892 0.045 Uiso 1 1 calc R U . . .
H7B H 0.2936 0.6749 0.5182 0.045 Uiso 1 1 calc R U . . .
N1 N 0.38872(13) 0.6099(3) 0.58905(14) 0.0314(7) Uani 1 1 d . . . . .
C8 C 0.40896(18) 0.7866(4) 0.6059(2) 0.0382(9) Uani 1 1 d . . . . .
H8A H 0.3910 0.8236 0.6391 0.057 Uiso 1 1 calc R U . . .
H8B H 0.3883 0.8548 0.5665 0.057 Uiso 1 1 calc R U . . .
H8C H 0.4609 0.7971 0.6232 0.057 Uiso 1 1 calc R U . . .
C9 C 0.41542(19) 0.5120(4) 0.65116(18) 0.0389(9) Uani 1 1 d . . . . .
H9A H 0.3792 0.5130 0.6712 0.047 Uiso 1 1 calc R U . . .
H9B H 0.4592 0.5640 0.6825 0.047 Uiso 1 1 calc R U . . .
C10 C 0.43134(18) 0.3354(4) 0.63899(19) 0.0369(9) Uani 1 1 d . . . . .
H10A H 0.4547 0.2783 0.6815 0.044 Uiso 1 1 calc R U . . .
H10B H 0.3862 0.2773 0.6143 0.044 Uiso 1 1 calc R U . . .
N2 N 0.47806(14) 0.3287(3) 0.60163(14) 0.0302(7) Uani 1 1 d . . . . .
C11 C 0.47449(19) 0.1603(4) 0.57342(19) 0.0395(9) Uani 1 1 d . . . . .
H11A H 0.4902 0.0790 0.6089 0.059 Uiso 1 1 calc R U . . .
H11B H 0.5055 0.1551 0.5485 0.059 Uiso 1 1 calc R U . . .
H11C H 0.4254 0.1362 0.5442 0.059 Uiso 1 1 calc R U . . .
C12 C 0.55419(17) 0.3579(4) 0.64494(17) 0.0312(8) Uani 1 1 d . . . . .
H12A H 0.5845 0.3072 0.6239 0.037 Uiso 1 1 calc R U . . .
H12B H 0.5639 0.2990 0.6868 0.037 Uiso 1 1 calc R U . . .
C13 C 0.56863(15) 0.6431(4) 0.60901(16) 0.0259(7) Uani 1 1 d . . . . .
C14 C 0.59623(16) 0.8013(4) 0.62205(17) 0.0300(8) Uani 1 1 d . . . . .
H14 H 0.5903 0.8753 0.5870 0.036 Uiso 1 1 calc R U . . .
C15 C 0.63229(17) 0.8512(4) 0.68603(18) 0.0337(8) Uani 1 1 d . . . . .
H15 H 0.6517 0.9594 0.6941 0.040 Uiso 1 1 calc R U . . .
C16 C 0.64118(17) 0.7476(4) 0.73940(17) 0.0337(8) Uani 1 1 d . . . . .
C17 C 0.61303(17) 0.5899(4) 0.72437(17) 0.0340(8) Uani 1 1 d . . . . .
H17 H 0.6187 0.5160 0.7594 0.041 Uiso 1 1 calc R U . . .
C18 C 0.57700(16) 0.5348(4) 0.66059(17) 0.0286(7) Uani 1 1 d . . . . .
C19 C 0.1218(2) 0.2034(5) 0.5654(2) 0.0516(11) Uani 1 1 d . . . . .
C20 C 0.1156(2) 0.3259(6) 0.6159(3) 0.0690(15) Uani 1 1 d . . . . .
H20A H 0.1611 0.3320 0.6534 0.104 Uiso 1 1 calc R U . . .
H20B H 0.0783 0.2890 0.6309 0.104 Uiso 1 1 calc R U . . .
H20C H 0.1033 0.4352 0.5958 0.104 Uiso 1 1 calc R U . . .
C21 C 0.0533(2) 0.2194(8) 0.5034(3) 0.095(2) Uani 1 1 d . . . . .
H21A H 0.0516 0.3289 0.4841 0.142 Uiso 1 1 calc R U . . .
H21B H 0.0117 0.2047 0.5152 0.142 Uiso 1 1 calc R U . . .
H21C H 0.0530 0.1347 0.4716 0.142 Uiso 1 1 calc R U . . .
C22 C 0.1247(3) 0.0246(5) 0.5907(2) 0.0587(12) Uani 1 1 d . . . . .
H22A H 0.0769 0.0011 0.5910 0.070 Uiso 1 1 calc R U . . .
H22B H 0.1301 -0.0475 0.5566 0.070 Uiso 1 1 calc R U . . .
C23 C 0.1784(3) -0.0370(6) 0.6563(3) 0.0668(13) Uani 1 1 d . . . . .
C24 C 0.2548(3) 0.0119(7) 0.6674(3) 0.0790(16) Uani 1 1 d . . . . .
H24A H 0.2607 0.1311 0.6751 0.119 Uiso 1 1 calc R U . . .
H24B H 0.2649 -0.0169 0.6286 0.119 Uiso 1 1 calc R U . . .
H24C H 0.2878 -0.0470 0.7056 0.119 Uiso 1 1 calc R U . . .
C25 C 0.1606(3) 0.0178(8) 0.7145(3) 0.092(2) Uani 1 1 d . . . . .
H25A H 0.1735 0.1341 0.7241 0.138 Uiso 1 1 calc R U . . .
H25B H 0.1873 -0.0494 0.7529 0.138 Uiso 1 1 calc R U . . .
H25C H 0.1095 0.0041 0.7039 0.138 Uiso 1 1 calc R U . . .
C26 C 0.1717(4) -0.2270(7) 0.6525(4) 0.123(3) Uani 1 1 d . . . . .
H26A H 0.2082 -0.2758 0.6915 0.185 Uiso 1 1 calc R U . . .
H26B H 0.1783 -0.2663 0.6131 0.185 Uiso 1 1 calc R U . . .
H26C H 0.1244 -0.2593 0.6505 0.185 Uiso 1 1 calc R U . . .
C27 C 0.6839(2) 0.8052(5) 0.8094(2) 0.0420(10) Uani 0.913(4) 1 d D . P A 1
C28 C 0.7589(2) 0.8514(6) 0.8132(2) 0.0575(14) Uani 0.913(4) 1 d D . P A 1
H28A H 0.7790 0.7600 0.7966 0.086 Uiso 0.913(4) 1 d R U P A 1
H28B H 0.7896 0.8745 0.8588 0.086 Uiso 0.913(4) 1 d R U P A 1
H28C H 0.7557 0.9498 0.7864 0.086 Uiso 0.913(4) 1 d R U P A 1
C29 C 0.6932(3) 0.6678(6) 0.8597(2) 0.0698(17) Uani 0.913(4) 1 d D . P A 1
H29A H 0.6463 0.6275 0.8560 0.105 Uiso 0.913(4) 1 calc R U P A 1
H29B H 0.7188 0.7111 0.9039 0.105 Uiso 0.913(4) 1 calc R U P A 1
H29C H 0.7204 0.5769 0.8512 0.105 Uiso 0.913(4) 1 calc R U P A 1
C30 C 0.6530(2) 0.9648(5) 0.8277(2) 0.0440(11) Uani 0.913(4) 1 d D . P A 1
H30A H 0.6901 1.0065 0.8686 0.053 Uiso 0.913(4) 1 calc R U P A 1
H30B H 0.6493 1.0465 0.7932 0.053 Uiso 0.913(4) 1 calc R U P A 1
C31 C 0.5827(2) 0.9736(8) 0.8380(2) 0.0590(15) Uani 0.913(4) 1 d D . P A 1
C32 C 0.5891(3) 0.8978(9) 0.9042(3) 0.0823(19) Uani 0.913(4) 1 d D . P A 1
H32A H 0.5903 0.7775 0.9005 0.124 Uiso 0.913(4) 1 d R U P A 1
H32B H 0.5477 0.9298 0.9143 0.124 Uiso 0.913(4) 1 d R U P A 1
H32C H 0.6327 0.9356 0.9394 0.124 Uiso 0.913(4) 1 d R U P A 1
C33 C 0.5649(3) 1.1605(8) 0.8403(3) 0.0808(19) Uani 0.913(4) 1 d D . P A 1
H33A H 0.6029 1.2147 0.8766 0.121 Uiso 0.913(4) 1 d R U P A 1
H33B H 0.5198 1.1715 0.8465 0.121 Uiso 0.913(4) 1 d R U P A 1
H33C H 0.5605 1.2125 0.7988 0.121 Uiso 0.913(4) 1 d R U P A 1
C34 C 0.5206(2) 0.8947(9) 0.7816(3) 0.079(2) Uani 0.913(4) 1 d D . P A 1
H34A H 0.5214 0.9294 0.7393 0.118 Uiso 0.913(4) 1 d R U P A 1
H34B H 0.4750 0.9260 0.7839 0.118 Uiso 0.913(4) 1 d R U P A 1
H34C H 0.5264 0.7747 0.7859 0.118 Uiso 0.913(4) 1 d R U P A 1
C37 C 0.6970(10) 0.809(3) 0.8100(11) 0.0420(10) Uani 0.087(4) 1 d D . P A 2
C38 C 0.7240(16) 0.986(3) 0.8114(17) 0.025(8) Uiso 0.087(4) 1 d D . P A 2
H38A H 0.6840 1.0628 0.8011 0.037 Uiso 0.087(4) 1 calc R U P A 2
H38B H 0.7594 1.0103 0.8551 0.037 Uiso 0.087(4) 1 calc R U P A 2
H38C H 0.7459 0.9976 0.7789 0.037 Uiso 0.087(4) 1 calc R U P A 2
C39 C 0.7613(13) 0.694(3) 0.8263(16) 0.021(8) Uiso 0.087(4) 1 d D . P A 2
H39A H 0.7459 0.5797 0.8258 0.032 Uiso 0.087(4) 1 calc R U P A 2
H39B H 0.7828 0.7087 0.7936 0.032 Uiso 0.087(4) 1 calc R U P A 2
H39C H 0.7963 0.7215 0.8699 0.032 Uiso 0.087(4) 1 calc R U P A 2
C40 C 0.6633(11) 0.799(4) 0.8619(12) 0.046(12) Uiso 0.087(4) 1 d D . P A 2
H40A H 0.6661 0.6809 0.8743 0.055 Uiso 0.087(4) 1 calc R U P A 2
H40B H 0.6969 0.8573 0.9007 0.055 Uiso 0.087(4) 1 calc R U P A 2
C41 C 0.5896(9) 0.855(3) 0.8561(10) 0.046(12) Uiso 0.087(4) 1 d D . P A 2
C42 C 0.5752(15) 0.811(4) 0.9182(12) 0.030 Uiso 0.087(4) 1 d D U P A 2
H42A H 0.5275 0.8485 0.9130 0.045 Uiso 0.087(4) 1 calc R U P A 2
H42B H 0.5784 0.6911 0.9247 0.045 Uiso 0.087(4) 1 calc R U P A 2
H42C H 0.6106 0.8652 0.9564 0.045 Uiso 0.087(4) 1 calc R U P A 2
C43 C 0.5874(17) 1.047(3) 0.8508(18) 0.030 Uiso 0.087(4) 1 d D U P A 2
H43A H 0.5404 1.0868 0.8470 0.045 Uiso 0.087(4) 1 calc R U P A 2
H43B H 0.6239 1.0943 0.8901 0.045 Uiso 0.087(4) 1 calc R U P A 2
H43C H 0.5965 1.0807 0.8120 0.045 Uiso 0.087(4) 1 calc R U P A 2
C44 C 0.5295(12) 0.787(4) 0.7948(12) 0.030 Uiso 0.087(4) 1 d D U P A 2
H44A H 0.4836 0.8277 0.7939 0.045 Uiso 0.087(4) 1 calc R U P A 2
H44B H 0.5366 0.8252 0.7555 0.045 Uiso 0.087(4) 1 calc R U P A 2
H44C H 0.5301 0.6666 0.7961 0.045 Uiso 0.087(4) 1 calc R U P A 2

loop_
_atom_site_aniso_label
_atom_site_aniso_U_11
_atom_site_aniso_U_22
_atom_site_aniso_U_33
_atom_site_aniso_U_23
_atom_site_aniso_U_13
_atom_site_aniso_U_12
V1 0.0185(3) 0.0230(3) 0.0330(3) 0.0001(2) 0.0013(2) -0.0025(2)
O2 0.0267(12) 0.0310(12) 0.0393(15) 0.0024(10) 0.0043(10) 0.0021(10)
O1 0.0245(11) 0.0323(12) 0.0438(15) -0.0047(11) 0.0077(11) -0.0093(10)
O3 0.0184(10) 0.0238(10) 0.0301(13) 0.0012(9) 0.0001(9) -0.0022(9)
C1 0.0226(17) 0.0343(18) 0.037(2) 0.0011(15) -0.0018(15) -0.0069(14)
C2 0.036(2) 0.043(2) 0.037(2) -0.0065(17) 0.0060(17) -0.0156(17)
C3 0.041(2) 0.046(2) 0.040(2) -0.0050(18) 0.0059(18) -0.0248(18)
C4 0.0297(19) 0.054(2) 0.043(2) -0.0063(19) 0.0094(17) -0.0152(17)
C5 0.0221(17) 0.044(2) 0.048(2) -0.0042(17) 0.0073(16) -0.0047(15)
C6 0.0176(15) 0.0375(19) 0.038(2) -0.0048(16) 0.0031(14) -0.0069(14)
C7 0.0177(15) 0.0374(19) 0.054(2) -0.0052(17) 0.0084(16) -0.0031(14)
N1 0.0194(13) 0.0292(14) 0.0422(18) -0.0036(13) 0.0079(12) -0.0055(11)
C8 0.0260(17) 0.0304(17) 0.055(2) -0.0106(17) 0.0114(17) -0.0091(14)
C9 0.0281(18) 0.050(2) 0.036(2) -0.0068(17) 0.0092(16) -0.0098(16)
C10 0.0317(18) 0.0363(19) 0.039(2) 0.0056(16) 0.0099(16) -0.0079(15)
N2 0.0253(14) 0.0217(13) 0.0364(17) -0.0003(12) 0.0036(12) -0.0042(11)
C11 0.042(2) 0.0186(15) 0.048(2) 0.0029(15) 0.0058(18) -0.0036(15)
C12 0.0250(16) 0.0254(16) 0.035(2) 0.0033(14) 0.0022(14) -0.0025(13)
C13 0.0158(14) 0.0253(15) 0.0291(18) -0.0043(13) 0.0002(13) 0.0000(12)
C14 0.0214(15) 0.0245(15) 0.038(2) 0.0015(14) 0.0043(14) -0.0038(13)
C15 0.0250(17) 0.0278(16) 0.043(2) -0.0053(15) 0.0067(15) -0.0060(14)
C16 0.0218(16) 0.0366(18) 0.033(2) -0.0023(15) -0.0006(14) -0.0040(14)
C17 0.0234(16) 0.0332(17) 0.035(2) 0.0046(15) -0.0004(14) -0.0009(14)
C18 0.0191(15) 0.0245(15) 0.036(2) 0.0001(14) 0.0035(14) 0.0000(13)
C19 0.037(2) 0.067(3) 0.049(3) -0.005(2) 0.0141(19) -0.024(2)
C20 0.042(2) 0.071(3) 0.107(4) -0.012(3) 0.042(3) -0.006(2)
C21 0.036(2) 0.167(6) 0.069(4) 0.024(4) 0.006(2) -0.040(3)
C22 0.074(3) 0.063(3) 0.052(3) -0.018(2) 0.038(3) -0.029(2)
C23 0.087(4) 0.074(3) 0.060(3) -0.001(3) 0.051(3) 0.005(3)
C24 0.079(4) 0.106(4) 0.061(3) 0.019(3) 0.037(3) 0.034(3)
C25 0.093(4) 0.149(6) 0.044(3) 0.002(3) 0.038(3) 0.026(4)
C26 0.187(8) 0.070(4) 0.174(7) 0.028(4) 0.139(7) 0.016(4)
C27 0.031(2) 0.042(2) 0.038(2) -0.0052(17) -0.0039(17) -0.0124(17)
C28 0.027(2) 0.077(3) 0.053(3) -0.019(3) -0.004(2) -0.007(2)
C29 0.085(4) 0.067(3) 0.027(3) 0.002(2) -0.013(2) -0.009(3)
C30 0.035(2) 0.055(3) 0.032(2) -0.0104(19) 0.0020(18) -0.0102(19)
C31 0.040(3) 0.090(4) 0.041(3) -0.024(3) 0.009(2) -0.012(3)
C32 0.067(4) 0.128(5) 0.059(4) -0.021(4) 0.031(3) -0.040(4)
C33 0.073(4) 0.112(5) 0.057(4) -0.023(3) 0.024(3) 0.010(4)
C34 0.032(2) 0.132(5) 0.068(4) -0.044(4) 0.013(2) -0.022(3)
C37 0.031(2) 0.042(2) 0.038(2) -0.0052(17) -0.0039(17) -0.0124(17)

loop_
_atom_type_symbol
_atom_type_description
_atom_type_scat_dispersion_real
_atom_type_scat_dispersion_imag
_atom_type_scat_source
C C 0.0033 0.0016 'International Tables Vol C Tables 4.2.6.8 and 6.1.1.4'
H H 0.0000 0.0000 'International Tables Vol C Tables 4.2.6.8 and 6.1.1.4'
N N 0.0061 0.0033 'International Tables Vol C Tables 4.2.6.8 and 6.1.1.4'
O O 0.0106 0.0060 'International Tables Vol C Tables 4.2.6.8 and 6.1.1.4'
V V 0.3005 0.5294 'International Tables Vol C Tables 4.2.6.8 and 6.1.1.4'

loop_
_geom_angle_atom_site_label_1
_geom_angle_atom_site_label_2
_geom_angle_atom_site_label_3
_geom_angle
_geom_angle_site_symmetry_1
_geom_angle_site_symmetry_3
_geom_angle_publ_flag
O2 V1 O1 104.04(11) . . ?
O2 V1 O3 104.12(11) . 3_666 ?
O1 V1 O3 88.14(10) . 3_666 ?
O2 V1 O3 97.57(10) . . ?
O1 V1 O3 154.86(9) . . ?
O3 V1 O3 74.11(10) 3_666 . ?
O2 V1 N1 87.34(12) . . ?
O1 V1 N1 89.43(11) . . ?
O3 V1 N1 168.54(9) 3_666 . ?
O3 V1 N1 104.40(10) . . ?
O2 V1 N2 160.95(11) . . ?
O1 V1 N2 84.34(10) . . ?
O3 V1 N2 93.09(10) 3_666 . ?
O3 V1 N2 79.12(10) . . ?
N1 V1 N2 75.52(10) . . ?
C1 O1 V1 133.7(2) . . ?
C13 O3 V1 125.39(18) . 3_666 ?
C13 O3 V1 123.3(2) . . ?
V1 O3 V1 105.90(10) 3_666 . ?
O1 C1 C2 120.0(3) . . ?
O1 C1 C6 121.7(3) . . ?
C2 C1 C6 118.2(3) . . ?
C3 C2 C1 120.3(4) . . ?
C3 C2 H2 119.9 . . ?
C1 C2 H2 119.9 . . ?
C2 C3 C4 123.1(3) . . ?
C2 C3 H3 118.4 . . ?
C4 C3 H3 118.4 . . ?
C5 C4 C3 115.3(4) . . ?
C5 C4 C19 122.4(4) . . ?
C3 C4 C19 122.2(3) . . ?
C4 C5 C6 123.9(4) . . ?
C4 C5 H5 118.0 . . ?
C6 C5 H5 118.0 . . ?
C5 C6 C1 119.1(3) . . ?
C5 C6 C7 120.2(3) . . ?
C1 C6 C7 120.7(3) . . ?
C6 C7 N1 116.0(3) . . ?
C6 C7 H7A 108.3 . . ?
N1 C7 H7A 108.3 . . ?
C6 C7 H7B 108.3 . . ?
N1 C7 H7B 108.3 . . ?
H7A C7 H7B 107.4 . . ?
C9 N1 C8 108.1(3) . . ?
C9 N1 C7 111.0(3) . . ?
C8 N1 C7 105.9(2) . . ?
C9 N1 V1 115.0(2) . . ?
C8 N1 V1 110.3(2) . . ?
C7 N1 V1 106.2(2) . . ?
N1 C8 H8A 109.5 . . ?
N1 C8 H8B 109.5 . . ?
H8A C8 H8B 109.5 . . ?
N1 C8 H8C 109.5 . . ?
H8A C8 H8C 109.5 . . ?
H8B C8 H8C 109.5 . . ?
N1 C9 C10 111.6(3) . . ?
N1 C9 H9A 109.3 . . ?
C10 C9 H9A 109.3 . . ?
N1 C9 H9B 109.3 . . ?
C10 C9 H9B 109.3 . . ?
H9A C9 H9B 108.0 . . ?
N2 C10 C9 111.1(3) . . ?
N2 C10 H10A 109.4 . . ?
C9 C10 H10A 109.4 . . ?
N2 C10 H10B 109.4 . . ?
C9 C10 H10B 109.4 . . ?
H10A C10 H10B 108.0 . . ?
C10 N2 C11 109.1(3) . . ?
C10 N2 C12 111.4(3) . . ?
C11 N2 C12 106.7(3) . . ?
C10 N2 V1 105.04(19) . . ?
C11 N2 V1 108.6(2) . . ?
C12 N2 V1 115.88(19) . . ?
N2 C11 H11A 109.5 . . ?
N2 C11 H11B 109.5 . . ?
H11A C11 H11B 109.5 . . ?
N2 C11 H11C 109.5 . . ?
H11A C11 H11C 109.5 . . ?
H11B C11 H11C 109.5 . . ?
N2 C12 C18 116.8(3) . . ?
N2 C12 H12A 108.1 . . ?
C18 C12 H12A 108.1 . . ?
N2 C12 H12B 108.1 . . ?
C18 C12 H12B 108.1 . . ?
H12A C12 H12B 107.3 . . ?
O3 C13 C14 120.9(3) . . ?
O3 C13 C18 119.2(3) . . ?
C14 C13 C18 119.9(3) . . ?
C15 C14 C13 120.0(3) . . ?
C15 C14 H14 120.0 . . ?
C13 C14 H14 120.0 . . ?
C14 C15 C16 122.1(3) . . ?
C14 C15 H15 118.9 . . ?
C16 C15 H15 118.9 . . ?
C17 C16 C15 116.2(3) . . ?
C17 C16 C27 123.2(3) . . ?
C15 C16 C27 120.5(3) . . ?
C17 C16 C37 126.0(8) . . ?
C15 C16 C37 116.4(8) . . ?
C16 C17 C18 123.3(3) . . ?
C16 C17 H17 118.4 . . ?
C18 C17 H17 118.4 . . ?
C17 C18 C13 118.5(3) . . ?
C17 C18 C12 122.4(3) . . ?
C13 C18 C12 118.7(3) . . ?
C20 C19 C4 111.7(3) . . ?
C20 C19 C21 107.1(4) . . ?
C4 C19 C21 107.0(4) . . ?
C20 C19 C22 110.4(4) . . ?
C4 C19 C22 113.1(4) . . ?
C21 C19 C22 107.2(4) . . ?
C19 C20 H20A 109.5 . . ?
C19 C20 H20B 109.5 . . ?
H20A C20 H20B 109.5 . . ?
C19 C20 H20C 109.5 . . ?
H20A C20 H20C 109.5 . . ?
H20B C20 H20C 109.5 . . ?
C19 C21 H21A 109.5 . . ?
C19 C21 H21B 109.5 . . ?
H21A C21 H21B 109.5 . . ?
C19 C21 H21C 109.5 . . ?
H21A C21 H21C 109.5 . . ?
H21B C21 H21C 109.5 . . ?
C23 C22 C19 124.3(4) . . ?
C23 C22 H22A 106.3 . . ?
C19 C22 H22A 106.3 . . ?
C23 C22 H22B 106.3 . . ?
C19 C22 H22B 106.3 . . ?
H22A C22 H22B 106.4 . . ?
C25 C23 C22 112.9(4) . . ?
C25 C23 C24 109.8(5) . . ?
C22 C23 C24 112.6(4) . . ?
C25 C23 C26 107.0(5) . . ?
C22 C23 C26 104.9(5) . . ?
C24 C23 C26 109.3(5) . . ?
C23 C24 H24A 109.5 . . ?
C23 C24 H24B 109.5 . . ?
H24A C24 H24B 109.5 . . ?
C23 C24 H24C 109.5 . . ?
H24A C24 H24C 109.5 . . ?
H24B C24 H24C 109.5 . . ?
C23 C25 H25A 109.5 . . ?
C23 C25 H25B 109.5 . . ?
H25A C25 H25B 109.5 . . ?
C23 C25 H25C 109.5 . . ?
H25A C25 H25C 109.5 . . ?
H25B C25 H25C 109.5 . . ?
C23 C26 H26A 109.5 . . ?
C23 C26 H26B 109.5 . . ?
H26A C26 H26B 109.5 . . ?
C23 C26 H26C 109.5 . . ?
H26A C26 H26C 109.5 . . ?
H26B C26 H26C 109.5 . . ?
C16 C27 C29 112.0(3) . . ?
C16 C27 C28 107.5(3) . . ?
C29 C27 C28 106.8(4) . . ?
C16 C27 C30 112.7(3) . . ?
C29 C27 C30 111.6(4) . . ?
C28 C27 C30 105.7(3) . . ?
C27 C28 H28A 109.8 . . ?
C27 C28 H28B 109.5 . . ?
H28A C28 H28B 109.5 . . ?
C27 C28 H28C 109.1 . . ?
H28A C28 H28C 109.5 . . ?
H28B C28 H28C 109.5 . . ?
C27 C29 H29A 109.5 . . ?
C27 C29 H29B 109.5 . . ?
H29A C29 H29B 109.5 . . ?
C27 C29 H29C 109.5 . . ?
H29A C29 H29C 109.5 . . ?
H29B C29 H29C 109.5 . . ?
C31 C30 C27 124.6(4) . . ?
C31 C30 H30A 106.2 . . ?
C27 C30 H30A 106.2 . . ?
C31 C30 H30B 106.2 . . ?
C27 C30 H30B 106.2 . . ?
H30A C30 H30B 106.4 . . ?
C30 C31 C34 112.7(4) . . ?
C30 C31 C32 111.9(4) . . ?
C34 C31 C32 110.5(5) . . ?
C30 C31 C33 106.9(4) . . ?
C34 C31 C33 107.5(5) . . ?
C32 C31 C33 107.1(5) . . ?
C31 C32 H32A 108.3 . . ?
C31 C32 H32B 109.6 . . ?
H32A C32 H32B 109.5 . . ?
C31 C32 H32C 110.6 . . ?
H32A C32 H32C 109.5 . . ?
H32B C32 H32C 109.5 . . ?
C31 C33 H33A 109.9 . . ?
C31 C33 H33B 109.4 . . ?
H33A C33 H33B 109.5 . . ?
C31 C33 H33C 109.1 . . ?
H33A C33 H33C 109.5 . . ?
H33B C33 H33C 109.5 . . ?
C31 C34 H34A 110.3 . . ?
C31 C34 H34B 110.5 . . ?
H34A C34 H34B 109.5 . . ?
C31 C34 H34C 107.6 . . ?
H34A C34 H34C 109.5 . . ?
H34B C34 H34C 109.5 . . ?
C39 C37 C38 107.2(8) . . ?
C39 C37 C40 111.9(8) . . ?
C38 C37 C40 106.8(8) . . ?
C39 C37 C16 105.4(15) . . ?
C38 C37 C16 115.0(17) . . ?
C40 C37 C16 110.6(13) . . ?
C37 C38 H38A 109.5 . . ?
C37 C38 H38B 109.5 . . ?
H38A C38 H38B 109.5 . . ?
C37 C38 H38C 109.5 . . ?
H38A C38 H38C 109.5 . . ?
H38B C38 H38C 109.5 . . ?
C37 C39 H39A 109.5 . . ?
C37 C39 H39B 109.5 . . ?
H39A C39 H39B 109.5 . . ?
C37 C39 H39C 109.5 . . ?
H39A C39 H39C 109.5 . . ?
H39B C39 H39C 109.5 . . ?
C41 C40 C37 128.4(9) . . ?
C41 C40 H40A 105.2 . . ?
C37 C40 H40A 105.2 . . ?
C41 C40 H40B 105.2 . . ?
C37 C40 H40B 105.2 . . ?
H40A C40 H40B 105.9 . . ?
C40 C41 C44 113.3(8) . . ?
C40 C41 C42 111.5(7) . . ?
C44 C41 C42 110.1(8) . . ?
C40 C41 C43 107.6(8) . . ?
C44 C41 C43 107.4(8) . . ?
C42 C41 C43 106.6(8) . . ?
C41 C42 H42A 109.5 . . ?
C41 C42 H42B 109.5 . . ?
H42A C42 H42B 109.5 . . ?
C41 C42 H42C 109.5 . . ?
H42A C42 H42C 109.5 . . ?
H42B C42 H42C 109.5 . . ?
C41 C43 H43A 109.5 . . ?
C41 C43 H43B 109.5 . . ?
H43A C43 H43B 109.5 . . ?
C41 C43 H43C 109.5 . . ?
H43A C43 H43C 109.5 . . ?
H43B C43 H43C 109.5 . . ?
C41 C44 H44A 109.5 . . ?
C41 C44 H44B 109.5 . . ?
H44A C44 H44B 109.5 . . ?
C41 C44 H44C 109.5 . . ?
H44A C44 H44C 109.5 . . ?
H44B C44 H44C 109.5 . . ?

loop_
_geom_bond_atom_site_label_1
_geom_bond_atom_site_label_2
_geom_bond_distance
_geom_bond_site_symmetry_2
_geom_bond_publ_flag
V1 O2 1.606(2) . ?
V1 O1 1.921(2) . ?
V1 O3 2.017(2) 3_666 ?
V1 O3 2.046(2) . ?
V1 N1 2.225(3) . ?
V1 N2 2.439(3) . ?
O1 C1 1.331(4) . ?
O3 C13 1.372(4) . ?
O3 V1 2.017(2) 3_666 ?
C1 C2 1.404(5) . ?
C1 C6 1.405(5) . ?
C2 C3 1.391(5) . ?
C2 H2 0.9500 . ?
C3 C4 1.398(6) . ?
C3 H3 0.9500 . ?
C4 C5 1.388(5) . ?
C4 C19 1.542(5) . ?
C5 C6 1.403(5) . ?
C5 H5 0.9500 . ?
C6 C7 1.481(4) . ?
C7 N1 1.500(4) . ?
C7 H7A 0.9900 . ?
C7 H7B 0.9900 . ?
N1 C9 1.496(5) . ?
N1 C8 1.498(4) . ?
C8 H8A 0.9800 . ?
C8 H8B 0.9800 . ?
C8 H8C 0.9800 . ?
C9 C10 1.514(5) . ?
C9 H9A 0.9900 . ?
C9 H9B 0.9900 . ?
C10 N2 1.474(5) . ?
C10 H10A 0.9900 . ?
C10 H10B 0.9900 . ?
N2 C11 1.490(4) . ?
N2 C12 1.496(4) . ?
C11 H11A 0.9800 . ?
C11 H11B 0.9800 . ?
C11 H11C 0.9800 . ?
C12 C18 1.506(4) . ?
C12 H12A 0.9900 . ?
C12 H12B 0.9900 . ?
C13 C14 1.385(4) . ?
C13 C18 1.395(5) . ?
C14 C15 1.381(5) . ?
C14 H14 0.9500 . ?
C15 C16 1.401(5) . ?
C15 H15 0.9500 . ?
C16 C17 1.388(5) . ?
C16 C27 1.529(5) . ?
C16 C37 1.62(2) . ?
C17 C18 1.390(5) . ?
C17 H17 0.9500 . ?
C19 C20 1.533(6) . ?
C19 C21 1.543(6) . ?
C19 C22 1.546(6) . ?
C20 H20A 0.9800 . ?
C20 H20B 0.9800 . ?
C20 H20C 0.9800 . ?
C21 H21A 0.9800 . ?
C21 H21B 0.9800 . ?
C21 H21C 0.9800 . ?
C22 C23 1.529(7) . ?
C22 H22A 0.9900 . ?
C22 H22B 0.9900 . ?
C23 C25 1.524(7) . ?
C23 C24 1.529(7) . ?
C23 C26 1.546(7) . ?
C24 H24A 0.9800 . ?
C24 H24B 0.9800 . ?
C24 H24C 0.9800 . ?
C25 H25A 0.9800 . ?
C25 H25B 0.9800 . ?
C25 H25C 0.9800 . ?
C26 H26A 0.9800 . ?
C26 H26B 0.9800 . ?
C26 H26C 0.9800 . ?
C27 C29 1.532(5) . ?
C27 C28 1.539(5) . ?
C27 C30 1.555(5) . ?
C28 H28A 0.9800 . ?
C28 H28B 0.9800 . ?
C28 H28C 0.9800 . ?
C29 H29A 0.9800 . ?
C29 H29B 0.9800 . ?
C29 H29C 0.9800 . ?
C30 C31 1.532(6) . ?
C30 H30A 0.9900 . ?
C30 H30B 0.9900 . ?
C31 C34 1.536(6) . ?
C31 C32 1.543(8) . ?
C31 C33 1.563(8) . ?
C32 H32A 0.9800 . ?
C32 H32B 0.9800 . ?
C32 H32C 0.9800 . ?
C33 H33A 0.9800 . ?
C33 H33B 0.9800 . ?
C33 H33C 0.9800 . ?
C34 H34A 0.9800 . ?
C34 H34B 0.9800 . ?
C34 H34C 0.9800 . ?
C37 C39 1.528(6) . ?
C37 C38 1.533(6) . ?
C37 C40 1.541(6) . ?
C38 H38A 0.9800 . ?
C38 H38B 0.9800 . ?
C38 H38C 0.9800 . ?
C39 H39A 0.9800 . ?
C39 H39B 0.9800 . ?
C39 H39C 0.9800 . ?
C40 C41 1.522(6) . ?
C40 H40A 0.9900 . ?
C40 H40B 0.9900 . ?
C41 C44 1.536(8) . ?
C41 C42 1.547(9) . ?
C41 C43 1.563(9) . ?
C42 H42A 0.9800 . ?
C42 H42B 0.9800 . ?
C42 H42C 0.9800 . ?
C43 H43A 0.9800 . ?
C43 H43B 0.9800 . ?
C43 H43C 0.9800 . ?
C44 H44A 0.9800 . ?
C44 H44B 0.9800 . ?
C44 H44C 0.9800 . ?

loop_
_geom_hbond_atom_site_label_D
_geom_hbond_atom_site_label_H
_geom_hbond_atom_site_label_A
_geom_hbond_distance_DH
_geom_hbond_distance_HA
_geom_hbond_distance_DA
_geom_hbond_angle_DHA
_geom_hbond_site_symmetry_A
C11 H11C O1 0.98 2.51 3.095(4) 118.3 .
C12 H12A O2 0.99 2.34 3.178(5) 142.3 3_666

loop_
_geom_torsion_atom_site_label_1
_geom_torsion_atom_site_label_2
_geom_torsion_atom_site_label_3
_geom_torsion_atom_site_label_4
_geom_torsion
_geom_torsion_site_symmetry_1
_geom_torsion_site_symmetry_2
_geom_torsion_site_symmetry_3
_geom_torsion_site_symmetry_4
_geom_torsion_publ_flag
V1 O1 C1 C2 -161.5(2) . . . . ?
V1 O1 C1 C6 17.3(5) . . . . ?
O1 C1 C2 C3 178.4(3) . . . . ?
C6 C1 C2 C3 -0.5(5) . . . . ?
C1 C2 C3 C4 -1.5(6) . . . . ?
C2 C3 C4 C5 1.5(6) . . . . ?
C2 C3 C4 C19 176.9(4) . . . . ?
C3 C4 C5 C6 0.4(6) . . . . ?
C19 C4 C5 C6 -175.0(4) . . . . ?
C4 C5 C6 C1 -2.3(5) . . . . ?
C4 C5 C6 C7 175.3(3) . . . . ?
O1 C1 C6 C5 -176.6(3) . . . . ?
C2 C1 C6 C5 2.2(5) . . . . ?
O1 C1 C6 C7 5.9(5) . . . . ?
C2 C1 C6 C7 -175.3(3) . . . . ?
C5 C6 C7 N1 128.1(4) . . . . ?
C1 C6 C7 N1 -54.4(5) . . . . ?
C6 C7 N1 C9 -59.2(4) . . . . ?
C6 C7 N1 C8 -176.3(3) . . . . ?
C6 C7 N1 V1 66.4(4) . . . . ?
C8 N1 C9 C10 -151.6(3) . . . . ?
C7 N1 C9 C10 92.7(3) . . . . ?
V1 N1 C9 C10 -27.9(3) . . . . ?
N1 C9 C10 N2 51.7(4) . . . . ?
C9 C10 N2 C11 -162.9(3) . . . . ?
C9 C10 N2 C12 79.6(3) . . . . ?
C9 C10 N2 V1 -46.6(3) . . . . ?
C10 N2 C12 C18 -81.6(4) . . . . ?
C11 N2 C12 C18 159.4(3) . . . . ?
V1 N2 C12 C18 38.4(4) . . . . ?
V1 O3 C13 C14 92.6(3) 3_666 . . . ?
V1 O3 C13 C14 -117.0(3) . . . . ?
V1 O3 C13 C18 -89.0(3) 3_666 . . . ?
V1 O3 C13 C18 61.3(3) . . . . ?
O3 C13 C14 C15 178.7(3) . . . . ?
C18 C13 C14 C15 0.3(5) . . . . ?
C13 C14 C15 C16 -1.2(5) . . . . ?
C14 C15 C16 C17 1.4(5) . . . . ?
C14 C15 C16 C27 177.7(3) . . . . ?
C14 C15 C16 C37 168.5(8) . . . . ?
C15 C16 C17 C18 -0.8(5) . . . . ?
C27 C16 C17 C18 -176.9(3) . . . . ?
C37 C16 C17 C18 -166.5(8) . . . . ?
C16 C17 C18 C13 0.0(5) . . . . ?
C16 C17 C18 C12 172.9(3) . . . . ?
O3 C13 C18 C17 -178.1(3) . . . . ?
C14 C13 C18 C17 0.3(5) . . . . ?
O3 C13 C18 C12 8.8(4) . . . . ?
C14 C13 C18 C12 -172.9(3) . . . . ?
N2 C12 C18 C17 129.1(3) . . . . ?
N2 C12 C18 C13 -58.0(4) . . . . ?
C5 C4 C19 C20 -10.1(6) . . . . ?
C3 C4 C19 C20 174.8(4) . . . . ?
C5 C4 C19 C21 106.8(5) . . . . ?
C3 C4 C19 C21 -68.4(5) . . . . ?
C5 C4 C19 C22 -135.4(4) . . . . ?
C3 C4 C19 C22 49.5(5) . . . . ?
C20 C19 C22 C23 -54.9(6) . . . . ?
C4 C19 C22 C23 71.1(5) . . . . ?
C21 C19 C22 C23 -171.2(4) . . . . ?
C19 C22 C23 C25 76.5(6) . . . . ?
C19 C22 C23 C24 -48.6(6) . . . . ?
C19 C22 C23 C26 -167.3(4) . . . . ?
C17 C16 C27 C29 1.5(5) . . . . ?
C15 C16 C27 C29 -174.4(4) . . . . ?
C17 C16 C27 C28 118.6(4) . . . . ?
C15 C16 C27 C28 -57.4(5) . . . . ?
C17 C16 C27 C30 -125.4(4) . . . . ?
C15 C16 C27 C30 58.7(5) . . . . ?
C16 C27 C30 C31 70.1(5) . . . . ?
C29 C27 C30 C31 -57.1(5) . . . . ?
C28 C27 C30 C31 -172.8(4) . . . . ?
C27 C30 C31 C34 -50.0(7) . . . . ?
C27 C30 C31 C32 75.2(6) . . . . ?
C27 C30 C31 C33 -167.9(4) . . . . ?
C17 C16 C37 C39 57.4(12) . . . . ?
C15 C16 C37 C39 -108.3(10) . . . . ?
C17 C16 C37 C38 175.2(11) . . . . ?
C15 C16 C37 C38 9.6(14) . . . . ?
C17 C16 C37 C40 -63.7(12) . . . . ?
C15 C16 C37 C40 130.7(10) . . . . ?
C39 C37 C40 C41 -162(2) . . . . ?
C38 C37 C40 C41 80(2) . . . . ?
C16 C37 C40 C41 -45(2) . . . . ?
C37 C40 C41 C44 51(2) . . . . ?
C37 C40 C41 C42 176(2) . . . . ?
C37 C40 C41 C43 -67(2) . . . . ?
